data_7715898
loop_
_publ_author_name
'Visinescu, Diana'
'Shylin, Sergii I.'
'Shova, Sergiu'
'Novitchi, Ghenadie'
'Popescu, Delia-Laura'
'Alexandru, Maria-Gabriela'

_publ_section_title
;
 New cyanido-bridged iron(II) spin crossover coordination polymers with an
 unusual ladder-like topology: an alternative to Hofmann clathrates.
;
_journal_issue 21
_journal_name_full 'Dalton transactions (Cambridge, England : 2003)'
_journal_page_first 9062
_journal_page_last 9071
_journal_paper_doi 10.1039/d4dt00870g
_journal_volume 53
_journal_year 2024
_chemical_formula_moiety 'C22 H12 Fe N10 Pd, C2 H3 N, 2(H2 O)'
_chemical_formula_sum 'C24 H19 Fe N11 O2 Pd'
_chemical_formula_weight 655.75
_space_group_crystal_system triclinic
_space_group_IT_number 2
_space_group_name_Hall '-P 1'
_space_group_name_H-M_alt 'P -1'
_atom_sites_solution_hydrogens mixed
_atom_sites_solution_primary dual
_audit_creation_date 2024-01-10
_audit_creation_method
;
Olex2 1.5
(compiled 2023.08.24 svn.re1ec1418 for OlexSys, GUI svn.r6817)
;
_audit_update_record
;
2024-03-21 deposited with the CCDC.	2024-04-30 downloaded from the CCDC.
;
_cell_angle_alpha 94.756(5)
_cell_angle_beta 94.062(5)
_cell_angle_gamma 115.990(6)
_cell_formula_units_Z 2
_cell_length_a 9.1702(6)
_cell_length_b 10.3930(6)
_cell_length_c 15.0356(10)
_cell_measurement_reflns_used 5183
_cell_measurement_temperature 101(2)
_cell_measurement_theta_max 29.7870
_cell_measurement_theta_min 2.4690
_cell_volume 1274.41(16)
_computing_cell_refinement 'CrysAlisPro 1.171.42.93a (Rigaku OD, 2023)'
_computing_data_collection 'CrysAlisPro 1.171.42.93a (Rigaku OD, 2023)'
_computing_data_reduction 'CrysAlisPro 1.171.42.93a (Rigaku OD, 2023)'
_computing_molecular_graphics 'Olex2 1.5 (Dolomanov et al., 2009)'
_computing_publication_material 'Olex2 1.5 (Dolomanov et al., 2009)'
_computing_structure_refinement 'SHELXL 2018/3 (Sheldrick, 2015)'
_computing_structure_solution 'SHELXT  (Sheldrick, 2015)'
_diffrn_ambient_environment N~2~
_diffrn_ambient_temperature 101(2)
_diffrn_detector 'Hybrid Pixel Array Detector'
_diffrn_detector_area_resol_mean 10.0000
_diffrn_detector_type HyPix
_diffrn_measured_fraction_theta_full 0.991
_diffrn_measured_fraction_theta_max 0.991
_diffrn_measurement_details
;
List of Runs (angles in degrees, time in seconds):

  # Type    Start    End  Width  t~exp~   \w     \q     \k     \f   Frames
#--------------------------------------------------------------------------
  1  \w     -9.00  74.00   0.50   10.00    --   11.27  63.00 171.00  166
  2  \w    -63.00  34.00   0.50   10.00    --   11.27 -63.00  35.00  194
  3  \w     -3.00  28.00   0.50   10.00    --  -11.03 -99.00-120.00   62
  4  \w    -42.00  56.00   0.50   10.00    --  -11.03  77.00-150.00  196
  5  \w    -22.00  26.00   0.50   10.00    --  -11.03 -99.00  90.00   96
  6  \w    -64.00   4.00   0.50   10.00    --   11.27 -19.00  60.00  136
  7  \w    -17.00  35.50   0.50   10.00    --   11.27 -99.00 -30.00  105
;
_diffrn_measurement_device 'four-circle diffractometer'
_diffrn_measurement_device_type 'XtaLAB Synergy, Dualflex, HyPix'
_diffrn_measurement_method '\w scans'
_diffrn_orient_matrix_type 'CrysAlisPro convention (1999,Acta A55,543-557)'
_diffrn_orient_matrix_UB_11 0.0670834000
_diffrn_orient_matrix_UB_12 0.0697972000
_diffrn_orient_matrix_UB_13 0.0081127000
_diffrn_orient_matrix_UB_21 -0.0371675000
_diffrn_orient_matrix_UB_22 0.0232501000
_diffrn_orient_matrix_UB_23 -0.0339498000
_diffrn_orient_matrix_UB_31 -0.0403818000
_diffrn_orient_matrix_UB_32 0.0211496000
_diffrn_orient_matrix_UB_33 0.0324805000
_diffrn_radiation_monochromator mirror
_diffrn_radiation_probe x-ray
_diffrn_radiation_type 'Mo K\a'
_diffrn_radiation_wavelength 0.71073
_diffrn_reflns_av_unetI/netI 0.0217
_diffrn_reflns_Laue_measured_fraction_full 0.991
_diffrn_reflns_Laue_measured_fraction_max 0.991
_diffrn_reflns_limit_h_max 10
_diffrn_reflns_limit_h_min -10
_diffrn_reflns_limit_k_max 12
_diffrn_reflns_limit_k_min -12
_diffrn_reflns_limit_l_max 17
_diffrn_reflns_limit_l_min -17
_diffrn_reflns_number 7027
_diffrn_reflns_point_group_measured_fraction_full 0.991
_diffrn_reflns_point_group_measured_fraction_max 0.991
_diffrn_reflns_theta_full 25.023
_diffrn_reflns_theta_max 25.023
_diffrn_reflns_theta_min 2.437
_diffrn_source 'micro-focus sealed X-ray tube'
_diffrn_source_type 'PhotonJet (Mo) X-ray Source'
_exptl_absorpt_coefficient_mu 1.321
_exptl_absorpt_correction_T_max 1.00000
_exptl_absorpt_correction_T_min 0.74932
_exptl_absorpt_correction_type multi-scan
_exptl_absorpt_process_details
;
CrysAlisPro 1.171.42.93a (Rigaku Oxford Diffraction, 2023)
Empirical absorption correction using spherical harmonics,
implemented in SCALE3 ABSPACK scaling algorithm.
;
_exptl_crystal_colour 'clear intense brown'
_exptl_crystal_density_diffrn 1.709
_exptl_crystal_description plate
_exptl_crystal_F_000 656
_exptl_crystal_size_max 0.25
_exptl_crystal_size_mid 0.1
_exptl_crystal_size_min 0.03
_refine_diff_density_max 0.942
_refine_diff_density_min -1.061
_refine_diff_density_rms 0.114
_refine_ls_extinction_method none
_refine_ls_goodness_of_fit_ref 1.061
_refine_ls_hydrogen_treatment constr
_refine_ls_matrix_type full
_refine_ls_number_parameters 360
_refine_ls_number_reflns 7027
_refine_ls_number_restraints 28
_refine_ls_restrained_S_all 1.088
_refine_ls_R_factor_all 0.0462
_refine_ls_R_factor_gt 0.0419
_refine_ls_shift/su_max 0.000
_refine_ls_shift/su_mean 0.000
_refine_ls_structure_factor_coef Fsqd
_refine_ls_weighting_details 'w=1/[\s^2^(Fo^2^)+(0.0679P)^2^+3.4670P] where P=(Fo^2^+2Fc^2^)/3'
_refine_ls_weighting_scheme calc
_refine_ls_wR_factor_gt 0.1182
_refine_ls_wR_factor_ref 0.1226
_reflns_Friedel_coverage 0.000
_reflns_number_gt 6419
_reflns_number_total 7027
_reflns_threshold_expression 'I > 2\s(I)'
_twin_special_details
;
Component 2 rotated by -179.9623\% 
around [-0.00 0.00 1.00] (reciprocal) or [0.21 0.20 0.96] (direct)
;
_cod_data_source_file d4dt00870g2.cif
_cod_data_source_block shs_78_gaal_twin1_hklf4
_cod_depositor_comments 'Adding full bibliography for 7715897--7715901.cif.'
_cod_original_cell_volume 1274.41(15)
_cod_database_code 7715898
_shelx_shelxl_version_number 2018/3
_chemical_oxdiff_formula C30H30N12FePd1
_chemical_oxdiff_usercomment M2Pd(compusil1)
_shelx_space_group_comment
;
The symmetry employed for this shelxl refinement is uniquely defined
by the following loop, which should always be used as a source of
symmetry information in preference to the above space-group names.
They are only intended as comments.
;
_shelx_estimated_absorpt_t_max 0.961
_shelx_estimated_absorpt_t_min 0.734
_olex2_refinement_description
;
1. Twinned data refinement
 Scales: 0.4881(12)
 0.5119(12)
2. Fixed Uiso
 At 1.2 times of:
  All C(H) groups
 At 1.5 times of:
  All C(H,H,H,H,H,H) groups, All O(H,H) groups
3. Restrained distances
 C23-C23X
 0.56 with sigma of 0.001
 C23X-C24 = C24-C23
 1.5 with sigma of 0.01
 C23X-C24 \\sim C24-C23
 with sigma of 0.01
 N11-C23 \\sim N11X-C23X
 with sigma of 0.01
4. Uiso/Uaniso restraints and constraints
Uanis(C1) \\sim Ueq, Uanis(C2) \\sim Ueq, Uanis(C3) \\sim Ueq, Uanis(C4) \\sim
Ueq: with sigma of 0.005 and sigma for terminal atoms of 0.02
Uanis(N11) = Uanis(N11X)
Uanis(C23) = Uanis(C23X)
5. Others
 Sof(N11)=Sof(C23)=Sof(H24D)=Sof(H24E)=Sof(H24F)=1-FVAR(1)
 Sof(N11X)=Sof(C23X)=Sof(H24A)=Sof(H24B)=Sof(H24C)=FVAR(1)
6.a Riding coordinates:
 C24(H24A,H24B,H24C,H24D,H24E,H24F), O2W(H2WA,H2WB), O1W(H1WA,H1WB)
6.b Aromatic/amide H refined with riding coordinates:
 C1(H1), C2(H2), C3(H3), C4(H4), C10(H10), C11(H11), C12(H12), C13(H13),
 C15(H15), C16(H16), C17(H17), C18(H18)
;
_olex2_submission_special_instructions 'No special instructions were received'
_oxdiff_exptl_absorpt_empirical_details
;
Empirical correction (ABSPACK) includes:
- Absorption correction using spherical harmonics
- Frame scaling
;
_oxdiff_exptl_absorpt_empirical_full_max 1.551
_oxdiff_exptl_absorpt_empirical_full_min 0.684
_oxdiff_twin_integration_method simultaneous
_oxdiff_twin_items 2

loop_
_space_group_symop_operation_xyz
'x, y, z'
'-x, -y, -z'

loop_
_atom_site_label
_atom_site_type_symbol
_atom_site_fract_x
_atom_site_fract_y
_atom_site_fract_z
_atom_site_U_iso_or_equiv
_atom_site_adp_type
_atom_site_occupancy
_atom_site_site_symmetry_order
_atom_site_calc_flag
_atom_site_refinement_flags_posn
_atom_site_refinement_flags_adp
_atom_site_refinement_flags_occupancy
_atom_site_disorder_assembly
_atom_site_disorder_group
Pd1 Pd 0.60829(5) 0.30917(4) 0.66428(3) 0.01955(14) Uani 1 1 d . . . . .
Fe1 Fe 0.39703(9) 0.18946(8) 0.32395(4) 0.01540(18) Uani 1 1 d . . . . .
N1 N 0.6223(6) 0.2773(5) 0.2605(4) 0.0316(12) Uani 1 1 d . . . . .
N2 N 0.3256(5) 0.1856(5) 0.1916(3) 0.0209(10) Uani 1 1 d . . . . .
N3 N 0.1334(6) 0.0990(5) 0.3126(3) 0.0273(11) Uani 1 1 d . . . . .
N4 N 0.3996(5) 0.2809(5) 0.0554(3) 0.0232(10) Uani 1 1 d . . . . .
N5 N 0.1206(5) 0.1797(5) 0.0855(3) 0.0222(10) Uani 1 1 d . . . . .
N6 N 0.0278(5) 0.2131(5) -0.0813(3) 0.0255(10) Uani 1 1 d . . . . .
N7 N 0.4735(6) 0.2230(5) 0.4588(3) 0.0248(11) Uani 1 1 d . . . . .
N8 N 0.5982(5) 0.6061(5) 0.6622(3) 0.0216(10) Uani 1 1 d . . . . .
N9 N 0.6145(5) 0.0120(5) 0.6792(3) 0.0219(10) Uani 1 1 d . . . . .
N10 N 0.7127(6) 0.3997(6) 0.8713(3) 0.0294(11) Uani 1 1 d . . . . .
C1 C 0.7744(8) 0.3163(7) 0.3000(6) 0.0451(18) Uani 1 1 d . U . . .
H1 H 0.792813 0.309362 0.361987 0.054 Uiso 1 1 calc R U . . .
C2 C 0.9087(8) 0.3686(7) 0.2474(6) 0.0499(19) Uani 1 1 d . U . . .
H2 H 1.015589 0.396681 0.276218 0.060 Uiso 1 1 calc R U . . .
C3 C 0.8906(8) 0.3796(8) 0.1595(6) 0.0484(18) Uani 1 1 d . U . . .
H3 H 0.981356 0.413637 0.125994 0.058 Uiso 1 1 calc R U . . .
C4 C 0.7346(7) 0.3394(6) 0.1202(5) 0.0346(15) Uani 1 1 d . U . . .
H4 H 0.714919 0.344831 0.058076 0.042 Uiso 1 1 calc R U . . .
C5 C 0.6060(6) 0.2907(6) 0.1720(4) 0.0262(13) Uani 1 1 d . . . . .
C6 C 0.4361(6) 0.2509(5) 0.1347(4) 0.0212(12) Uani 1 1 d . . . . .
C7 C 0.2391(6) 0.2405(6) 0.0326(4) 0.0220(12) Uani 1 1 d . . . . .
C8 C 0.1717(6) 0.1562(6) 0.1638(4) 0.0217(11) Uani 1 1 d . . . . .
C9 C 0.0582(6) 0.0974(6) 0.2317(4) 0.0234(12) Uani 1 1 d . . . . .
C10 C -0.1090(7) 0.0464(6) 0.2121(5) 0.0318(14) Uani 1 1 d . . . . .
H10 H -0.156622 0.046660 0.153999 0.038 Uiso 1 1 calc R U . . .
C11 C -0.2039(8) -0.0049(7) 0.2806(6) 0.0432(19) Uani 1 1 d . . . . .
H11 H -0.319010 -0.039935 0.270038 0.052 Uiso 1 1 calc R U . . .
C12 C -0.1320(9) -0.0053(7) 0.3635(6) 0.050(2) Uani 1 1 d . . . . .
H12 H -0.196727 -0.040510 0.410687 0.061 Uiso 1 1 calc R U . . .
C13 C 0.0370(9) 0.0465(7) 0.3778(5) 0.0416(17) Uani 1 1 d . . . . .
H13 H 0.086112 0.044863 0.435218 0.050 Uiso 1 1 calc R U . . .
C14 C 0.1900(7) 0.2641(6) -0.0584(4) 0.0231(12) Uani 1 1 d . . . . .
C15 C 0.3052(7) 0.3312(6) -0.1159(4) 0.0255(12) Uani 1 1 d . . . . .
H15 H 0.418653 0.367316 -0.097014 0.031 Uiso 1 1 calc R U . . .
C16 C 0.2507(7) 0.3441(6) -0.2010(4) 0.0289(13) Uani 1 1 d . . . . .
H16 H 0.326399 0.388570 -0.242003 0.035 Uiso 1 1 calc R U . . .
C17 C 0.0844(7) 0.2914(6) -0.2260(4) 0.0287(13) Uani 1 1 d . . . . .
H17 H 0.043686 0.298578 -0.284265 0.034 Uiso 1 1 calc R U . . .
C18 C -0.0219(7) 0.2273(6) -0.1629(4) 0.0275(13) Uani 1 1 d . . . . .
H18 H -0.135893 0.192082 -0.179693 0.033 Uiso 1 1 calc R U . . .
C19 C 0.5246(7) 0.2524(6) 0.5336(4) 0.0214(11) Uani 1 1 d . . . . .
C20 C 0.6025(6) 0.4976(6) 0.6602(4) 0.0200(11) Uani 1 1 d . . . . .
C21 C 0.6142(6) 0.1215(6) 0.6726(3) 0.0194(11) Uani 1 1 d . . . . .
C22 C 0.6793(6) 0.3672(6) 0.7949(4) 0.0228(12) Uani 1 1 d . . . . .
N11 N 1.0965(15) 0.746(3) 0.4822(15) 0.093(6) Uani 0.518(18) 1 d D . P A 2
N11X N 1.074(2) 0.638(3) 0.4794(16) 0.093(6) Uani 0.482(18) 1 d D . P A 1
C23 C 0.9594(11) 0.681(3) 0.471(3) 0.045(6) Uani 0.518(18) 1 d D . P A 2
C23X C 0.9489(15) 0.631(3) 0.474(4) 0.045(6) Uani 0.482(18) 1 d D . P A 1
C24 C 0.7808(8) 0.6089(9) 0.4588(5) 0.0504(19) Uani 1 1 d D . . . .
H24A H 0.765506 0.671536 0.505818 0.076 Uiso 0.482(18) 1 d R U P A 1
H24B H 0.707086 0.507876 0.463328 0.076 Uiso 0.482(18) 1 d R U P A 1
H24C H 0.756506 0.632896 0.399678 0.076 Uiso 0.482(18) 1 d R U P A 1
H24D H 0.737816 0.606816 0.516818 0.076 Uiso 0.518(18) 1 d R U P A 2
H24E H 0.743406 0.509936 0.429888 0.076 Uiso 0.518(18) 1 d R U P A 2
H24F H 0.741576 0.661416 0.420168 0.076 Uiso 0.518(18) 1 d R U P A 2
O2W O 0.4989(5) -0.0764(5) 0.1078(3) 0.0438(12) Uani 1 1 d . . . . .
H2WA H 0.589148 -0.043248 0.083052 0.066 Uiso 1 1 d R U . . .
H2WB H 0.470798 -0.168018 0.107262 0.066 Uiso 1 1 d R U . . .
O1W O 0.2610(5) -0.0424(4) 0.0031(3) 0.0351(10) Uani 1 1 d . . . . .
H1WA H 0.157894 -0.095104 0.006993 0.053 Uiso 1 1 d R U . . .
H1WB H 0.319374 -0.070464 0.037193 0.053 Uiso 1 1 d R U . . .

loop_
_atom_site_aniso_label
_atom_site_aniso_U_11
_atom_site_aniso_U_22
_atom_site_aniso_U_33
_atom_site_aniso_U_23
_atom_site_aniso_U_13
_atom_site_aniso_U_12
Pd1 0.0167(2) 0.0211(2) 0.0177(2) -0.00191(17) 0.00169(17) 0.00632(16)
Fe1 0.0148(4) 0.0147(3) 0.0151(4) 0.0006(3) -0.0006(3) 0.0056(3)
N1 0.018(2) 0.017(2) 0.057(4) -0.012(2) -0.012(2) 0.011(2)
N2 0.016(2) 0.018(2) 0.028(3) -0.0013(19) 0.0034(18) 0.0084(19)
N3 0.032(3) 0.020(2) 0.033(3) 0.006(2) 0.017(2) 0.013(2)
N4 0.015(2) 0.019(2) 0.032(3) 0.001(2) 0.0045(19) 0.0047(19)
N5 0.017(2) 0.019(2) 0.029(3) 0.0001(19) 0.0060(19) 0.0071(19)
N6 0.018(2) 0.022(2) 0.035(3) 0.001(2) 0.003(2) 0.0080(19)
N7 0.035(3) 0.021(2) 0.022(3) 0.002(2) 0.005(2) 0.016(2)
N8 0.015(2) 0.029(3) 0.018(2) -0.001(2) 0.0007(19) 0.0079(19)
N9 0.021(2) 0.026(3) 0.016(2) 0.0015(19) 0.0013(18) 0.008(2)
N10 0.021(3) 0.038(3) 0.024(3) 0.000(2) 0.004(2) 0.009(2)
C1 0.035(3) 0.028(3) 0.070(4) -0.009(3) -0.018(3) 0.018(3)
C2 0.022(3) 0.029(3) 0.097(5) -0.011(3) -0.006(3) 0.014(3)
C3 0.028(3) 0.036(3) 0.079(5) -0.006(3) 0.012(3) 0.014(3)
C4 0.021(3) 0.019(3) 0.062(4) -0.003(3) 0.011(3) 0.007(2)
C5 0.014(3) 0.019(3) 0.044(4) -0.009(3) 0.000(2) 0.009(2)
C6 0.015(3) 0.015(3) 0.031(3) -0.002(2) 0.008(2) 0.005(2)
C7 0.018(3) 0.016(3) 0.029(3) -0.003(2) 0.005(2) 0.005(2)
C8 0.018(3) 0.016(3) 0.029(3) -0.004(2) 0.004(2) 0.006(2)
C9 0.019(3) 0.016(3) 0.035(3) 0.001(2) 0.008(2) 0.007(2)
C10 0.018(3) 0.016(3) 0.059(4) 0.003(3) 0.012(3) 0.005(2)
C11 0.027(3) 0.019(3) 0.082(6) 0.007(3) 0.028(4) 0.006(3)
C12 0.043(4) 0.035(4) 0.066(5) 0.004(4) 0.038(4) 0.006(3)
C13 0.045(4) 0.030(3) 0.047(4) 0.007(3) 0.028(3) 0.011(3)
C14 0.020(3) 0.018(3) 0.032(3) -0.003(2) 0.005(2) 0.009(2)
C15 0.021(3) 0.021(3) 0.034(3) 0.001(2) 0.008(2) 0.009(2)
C16 0.034(3) 0.022(3) 0.033(3) 0.005(2) 0.012(3) 0.012(3)
C17 0.031(3) 0.025(3) 0.034(3) 0.006(2) 0.004(3) 0.016(3)
C18 0.022(3) 0.025(3) 0.036(3) 0.002(3) 0.003(2) 0.011(2)
C19 0.026(3) 0.021(3) 0.018(3) -0.001(2) 0.003(2) 0.012(2)
C20 0.014(2) 0.026(3) 0.015(2) 0.000(2) -0.001(2) 0.006(2)
C21 0.011(2) 0.028(3) 0.014(2) 0.000(2) 0.002(2) 0.004(2)
C22 0.016(3) 0.028(3) 0.021(3) -0.002(2) 0.003(2) 0.008(2)
N11 0.044(6) 0.159(18) 0.084(8) -0.008(14) -0.007(6) 0.059(11)
N11X 0.044(6) 0.159(18) 0.084(8) -0.008(14) -0.007(6) 0.059(11)
C23 0.050(5) 0.059(19) 0.032(5) 0.010(16) 0.003(5) 0.031(7)
C23X 0.050(5) 0.059(19) 0.032(5) 0.010(16) 0.003(5) 0.031(7)
C24 0.033(4) 0.067(5) 0.044(4) -0.004(4) 0.008(3) 0.018(4)
O2W 0.034(3) 0.049(3) 0.052(3) 0.018(2) 0.020(2) 0.018(2)
O1W 0.019(2) 0.031(2) 0.052(3) 0.005(2) 0.0131(19) 0.0075(18)

loop_
_atom_type_symbol
_atom_type_description
_atom_type_scat_dispersion_real
_atom_type_scat_dispersion_imag
_atom_type_scat_source
C C 0.0033 0.0016 'International Tables Vol C Tables 4.2.6.8 and 6.1.1.4'
H H 0.0000 0.0000 'International Tables Vol C Tables 4.2.6.8 and 6.1.1.4'
Fe Fe 0.3463 0.8444 'International Tables Vol C Tables 4.2.6.8 and 6.1.1.4'
N N 0.0061 0.0033 'International Tables Vol C Tables 4.2.6.8 and 6.1.1.4'
O O 0.0106 0.0060 'International Tables Vol C Tables 4.2.6.8 and 6.1.1.4'
Pd Pd -0.9988 1.0072 'International Tables Vol C Tables 4.2.6.8 and 6.1.1.4'

loop_
_geom_angle_atom_site_label_1
_geom_angle_atom_site_label_2
_geom_angle_atom_site_label_3
_geom_angle
_geom_angle_site_symmetry_1
_geom_angle_site_symmetry_3
_geom_angle_publ_flag
C20 Pd1 C19 90.6(2) . . ?
C20 Pd1 C21 178.2(2) . . ?
C21 Pd1 C19 91.1(2) . . ?
C22 Pd1 C19 176.5(2) . . ?
C22 Pd1 C20 87.5(2) . . ?
C22 Pd1 C21 90.8(2) . . ?
N2 Fe1 N1 74.40(18) . . ?
N2 Fe1 N3 74.98(18) . . ?
N2 Fe1 N7 171.88(18) . . ?
N2 Fe1 N8 83.98(18) . 2_666 ?
N2 Fe1 N9 99.88(18) . 2_656 ?
N3 Fe1 N1 149.4(2) . . ?
N7 Fe1 N1 104.7(2) . . ?
N7 Fe1 N3 105.63(19) . . ?
N7 Fe1 N8 87.95(19) . 2_666 ?
N8 Fe1 N1 89.81(17) 2_666 . ?
N8 Fe1 N3 87.30(17) 2_666 . ?
N9 Fe1 N1 93.95(18) 2_656 . ?
N9 Fe1 N3 90.96(18) 2_656 . ?
N9 Fe1 N7 88.22(18) 2_656 . ?
N9 Fe1 N8 175.21(17) 2_656 2_666 ?
C1 N1 Fe1 126.7(5) . . ?
C1 N1 C5 116.9(6) . . ?
C5 N1 Fe1 116.4(4) . . ?
C6 N2 Fe1 121.3(4) . . ?
C8 N2 Fe1 120.6(4) . . ?
C8 N2 C6 115.5(5) . . ?
C9 N3 Fe1 116.0(3) . . ?
C9 N3 C13 116.9(5) . . ?
C13 N3 Fe1 127.1(5) . . ?
C6 N4 C7 114.8(5) . . ?
C8 N5 C7 114.5(5) . . ?
C18 N6 C14 117.5(5) . . ?
C19 N7 Fe1 174.8(5) . . ?
C20 N8 Fe1 175.3(5) . 2_666 ?
C21 N9 Fe1 173.4(4) . 2_656 ?
N1 C1 H1 120.4 . . ?
N1 C1 C2 119.3(7) . . ?
C2 C1 H1 120.4 . . ?
C1 C2 H2 118.4 . . ?
C3 C2 C1 123.2(7) . . ?
C3 C2 H2 118.4 . . ?
C2 C3 H3 121.6 . . ?
C2 C3 C4 116.8(7) . . ?
C4 C3 H3 121.6 . . ?
C3 C4 H4 120.3 . . ?
C3 C4 C5 119.5(7) . . ?
C5 C4 H4 120.3 . . ?
N1 C5 C4 124.3(6) . . ?
N1 C5 C6 113.5(5) . . ?
C4 C5 C6 122.2(6) . . ?
N2 C6 C5 113.1(5) . . ?
N4 C6 N2 124.5(5) . . ?
N4 C6 C5 122.5(5) . . ?
N4 C7 C14 117.0(5) . . ?
N5 C7 N4 125.2(5) . . ?
N5 C7 C14 117.7(5) . . ?
N2 C8 C9 113.5(5) . . ?
N5 C8 N2 125.3(5) . . ?
N5 C8 C9 121.2(5) . . ?
N3 C9 C8 113.8(5) . . ?
N3 C9 C10 124.3(5) . . ?
C10 C9 C8 121.9(6) . . ?
C9 C10 H10 121.3 . . ?
C11 C10 C9 117.3(7) . . ?
C11 C10 H10 121.3 . . ?
C10 C11 H11 120.0 . . ?
C12 C11 C10 120.1(6) . . ?
C12 C11 H11 120.0 . . ?
C11 C12 H12 120.4 . . ?
C11 C12 C13 119.3(6) . . ?
C13 C12 H12 120.4 . . ?
N3 C13 C12 122.1(7) . . ?
N3 C13 H13 118.9 . . ?
C12 C13 H13 118.9 . . ?
N6 C14 C7 115.4(5) . . ?
N6 C14 C15 123.2(6) . . ?
C15 C14 C7 121.4(5) . . ?
C14 C15 H15 120.8 . . ?
C16 C15 C14 118.4(5) . . ?
C16 C15 H15 120.8 . . ?
C15 C16 H16 120.4 . . ?
C15 C16 C17 119.2(5) . . ?
C17 C16 H16 120.4 . . ?
C16 C17 H17 120.9 . . ?
C16 C17 C18 118.1(6) . . ?
C18 C17 H17 120.9 . . ?
N6 C18 C17 123.5(5) . . ?
N6 C18 H18 118.2 . . ?
C17 C18 H18 118.2 . . ?
N7 C19 Pd1 177.4(5) . . ?
N8 C20 Pd1 176.6(5) . . ?
N9 C21 Pd1 178.0(5) . . ?
N10 C22 Pd1 176.5(5) . . ?
N11 C23 C24 175(3) . . ?
N11X C23X C24 174(5) . . ?
C23 C24 H24D 110.9 . . ?
C23 C24 H24E 109.0 . . ?
C23 C24 H24F 108.5 . . ?
C23X C24 H24A 107.9 . . ?
C23X C24 H24B 109.1 . . ?
C23X C24 H24C 111.3 . . ?
H24A C24 H24B 109.5 . . ?
H24A C24 H24C 109.5 . . ?
H24B C24 H24C 109.5 . . ?
H24D C24 H24E 109.5 . . ?
H24D C24 H24F 109.5 . . ?
H24E C24 H24F 109.5 . . ?
H2WA O2W H2WB 104.5 . . ?
H1WA O1W H1WB 109.4 . . ?

loop_
_geom_bond_atom_site_label_1
_geom_bond_atom_site_label_2
_geom_bond_distance
_geom_bond_site_symmetry_2
_geom_bond_publ_flag
Pd1 C19 1.999(6) . ?
Pd1 C20 1.988(6) . ?
Pd1 C21 1.988(6) . ?
Pd1 C22 1.981(6) . ?
Fe1 N1 2.186(5) . ?
Fe1 N2 2.042(5) . ?
Fe1 N3 2.163(5) . ?
Fe1 N7 2.047(5) . ?
Fe1 N8 2.099(5) 2_666 ?
Fe1 N9 2.046(5) 2_656 ?
N1 C1 1.345(8) . ?
N1 C5 1.355(8) . ?
N2 C6 1.355(7) . ?
N2 C8 1.333(7) . ?
N3 C9 1.349(8) . ?
N3 C13 1.353(8) . ?
N4 C6 1.314(8) . ?
N4 C7 1.350(7) . ?
N5 C7 1.348(7) . ?
N5 C8 1.316(8) . ?
N6 C14 1.349(7) . ?
N6 C18 1.320(8) . ?
N7 C19 1.149(8) . ?
N8 C20 1.143(7) . ?
N9 C21 1.152(7) . ?
N10 C22 1.150(7) . ?
C1 H1 0.9500 . ?
C1 C2 1.435(11) . ?
C2 H2 0.9500 . ?
C2 C3 1.341(12) . ?
C3 H3 0.9500 . ?
C3 C4 1.373(10) . ?
C4 H4 0.9500 . ?
C4 C5 1.388(8) . ?
C5 C6 1.479(7) . ?
C7 C14 1.483(8) . ?
C8 C9 1.483(7) . ?
C9 C10 1.384(8) . ?
C10 H10 0.9500 . ?
C10 C11 1.382(9) . ?
C11 H11 0.9500 . ?
C11 C12 1.369(12) . ?
C12 H12 0.9500 . ?
C12 C13 1.393(10) . ?
C13 H13 0.9500 . ?
C14 C15 1.390(8) . ?
C15 H15 0.9500 . ?
C15 C16 1.378(9) . ?
C16 H16 0.9500 . ?
C16 C17 1.386(9) . ?
C17 H17 0.9500 . ?
C17 C18 1.400(8) . ?
C18 H18 0.9500 . ?
N11 C23 1.128(14) . ?
N11X C23X 1.112(14) . ?
C23 C24 1.462(9) . ?
C23X C24 1.454(9) . ?
C24 H24A 0.9800 . ?
C24 H24B 0.9799 . ?
C24 H24C 0.9801 . ?
C24 H24D 0.9800 . ?
C24 H24E 0.9800 . ?
C24 H24F 0.9801 . ?
O2W H2WA 0.8700 . ?
O2W H2WB 0.8699 . ?
O1W H1WA 0.8698 . ?
O1W H1WB 0.8702 . ?

loop_
_geom_torsion_atom_site_label_1
_geom_torsion_atom_site_label_2
_geom_torsion_atom_site_label_3
_geom_torsion_atom_site_label_4
_geom_torsion
_geom_torsion_site_symmetry_1
_geom_torsion_site_symmetry_2
_geom_torsion_site_symmetry_3
_geom_torsion_site_symmetry_4
_geom_torsion_publ_flag
Fe1 N1 C1 C2 178.3(4) . . . . ?
Fe1 N1 C5 C4 -177.6(4) . . . . ?
Fe1 N1 C5 C6 3.6(6) . . . . ?
Fe1 N2 C6 N4 -164.2(4) . . . . ?
Fe1 N2 C6 C5 13.9(6) . . . . ?
Fe1 N2 C8 N5 165.1(4) . . . . ?
Fe1 N2 C8 C9 -12.7(6) . . . . ?
Fe1 N3 C9 C8 1.2(6) . . . . ?
Fe1 N3 C9 C10 -178.8(4) . . . . ?
Fe1 N3 C13 C12 178.0(5) . . . . ?
N1 C1 C2 C3 -0.7(10) . . . . ?
N1 C5 C6 N2 -10.7(7) . . . . ?
N1 C5 C6 N4 167.4(5) . . . . ?
N2 C8 C9 N3 6.9(7) . . . . ?
N2 C8 C9 C10 -173.2(5) . . . . ?
N3 C9 C10 C11 0.5(8) . . . . ?
N4 C7 C14 N6 175.4(5) . . . . ?
N4 C7 C14 C15 -3.0(8) . . . . ?
N5 C7 C14 N6 -4.1(7) . . . . ?
N5 C7 C14 C15 177.5(5) . . . . ?
N5 C8 C9 N3 -171.0(5) . . . . ?
N5 C8 C9 C10 9.0(8) . . . . ?
N6 C14 C15 C16 -1.1(8) . . . . ?
C1 N1 C5 C4 1.0(8) . . . . ?
C1 N1 C5 C6 -177.8(5) . . . . ?
C1 C2 C3 C4 0.6(10) . . . . ?
C2 C3 C4 C5 0.2(9) . . . . ?
C3 C4 C5 N1 -1.0(9) . . . . ?
C3 C4 C5 C6 177.7(5) . . . . ?
C4 C5 C6 N2 170.5(5) . . . . ?
C4 C5 C6 N4 -11.4(8) . . . . ?
C5 N1 C1 C2 -0.2(8) . . . . ?
C6 N2 C8 N5 3.1(8) . . . . ?
C6 N2 C8 C9 -174.6(4) . . . . ?
C6 N4 C7 N5 2.9(8) . . . . ?
C6 N4 C7 C14 -176.6(5) . . . . ?
C7 N4 C6 N2 -0.4(8) . . . . ?
C7 N4 C6 C5 -178.3(5) . . . . ?
C7 N5 C8 N2 -0.9(8) . . . . ?
C7 N5 C8 C9 176.6(5) . . . . ?
C7 C14 C15 C16 177.2(5) . . . . ?
C8 N2 C6 N4 -2.4(8) . . . . ?
C8 N2 C6 C5 175.7(4) . . . . ?
C8 N5 C7 N4 -2.3(8) . . . . ?
C8 N5 C7 C14 177.2(5) . . . . ?
C8 C9 C10 C11 -179.4(5) . . . . ?
C9 N3 C13 C12 -0.9(9) . . . . ?
C9 C10 C11 C12 -0.6(9) . . . . ?
C10 C11 C12 C13 0.0(10) . . . . ?
C11 C12 C13 N3 0.8(10) . . . . ?
C13 N3 C9 C8 -179.8(5) . . . . ?
C13 N3 C9 C10 0.3(8) . . . . ?
C14 N6 C18 C17 0.2(8) . . . . ?
C14 C15 C16 C17 0.6(8) . . . . ?
C15 C16 C17 C18 0.2(8) . . . . ?
C16 C17 C18 N6 -0.7(9) . . . . ?
C18 N6 C14 C7 -177.7(5) . . . . ?
C18 N6 C14 C15 0.7(8) . . . . ?

loop_
_twin_individual_id
_twin_individual_mass_fraction_refined
_oxdiff_twin_reflns_isolated
_oxdiff_twin_reflns_overlapped
_twin_individual_twin_lattice_type
_twin_individual_twin_matrix_11
_twin_individual_twin_matrix_12
_twin_individual_twin_matrix_13
_twin_individual_twin_matrix_21
_twin_individual_twin_matrix_22
_twin_individual_twin_matrix_23
_twin_individual_twin_matrix_31
_twin_individual_twin_matrix_32
_twin_individual_twin_matrix_33
1 0.4881(12) 5333 10353 ref 1.0000 0.0000 0.0000 0.0000 1.0000 0.0000 0.0000 0.0000 1.0000
2 0.5119(12) 5290 10353 nmt -0.9996 -0.0011 0.0000 -0.0005 -0.9978 0.0000 0.4306 0.4086 0.9995
